data_4078080
loop_
_publ_author_name
'Kirillov, Evgeny'
'Roisnel, Thierry'
'Carpentier, Jean-Fran\,cois'

_publ_section_title
;
 Synthesis and Structural Diversity of Group 4 Metal Complexes with
 Multidentate Tethered Phenoxy-Amidine and Phenoxy-Amidinate Ligands
;
_journal_issue 8
_journal_name_full Organometallics
_journal_page_first 3228
_journal_paper_doi 10.1021/om300076j
_journal_volume 31
_journal_year 2012
_chemical_absolute_configuration ad
_chemical_compound_source 'synthesis as described'
_chemical_formula_moiety 'C43 H63 Cl3 N2 O2 Zr'
_chemical_formula_sum 'C43 H63 Cl3 N2 O2 Zr'
_chemical_formula_weight 837.52
_chemical_name_systematic
;
 ?
;
_space_group_IT_number 45
_symmetry_cell_setting orthorhombic
_symmetry_Int_Tables_number 45
_symmetry_space_group_name_Hall 'I -2a 2'
_symmetry_space_group_name_H-M 'I 2 c b'
_atom_sites_solution_hydrogens geom
_atom_sites_solution_primary direct
_atom_sites_solution_secondary difmap
_audit_conform_dict_location ftp://ftp.iucr.org/pub/cif_core.dic
_audit_conform_dict_name cif_core.dic
_audit_conform_dict_version 2.4
_audit_creation_date 2011-09-23T08:54:33-00:00
_audit_creation_method 'WinGX routine CIF_UPDATE'
_cell_angle_alpha 90
_cell_angle_beta 90
_cell_angle_gamma 90
_cell_formula_units_Z 8
_cell_length_a 16.1650(7)
_cell_length_b 19.8104(10)
_cell_length_c 27.4099(12)
_cell_measurement_reflns_used 9047
_cell_measurement_temperature 100(2)
_cell_measurement_theta_max 22.46
_cell_measurement_theta_min 2.52
_cell_measurement_wavelength 0.71073
_cell_volume 8777.6(7)
_computing_cell_refinement 'Bruker SMART'
_computing_data_collection 'Bruker SAINT'
_computing_data_reduction 'Bruker SAINT'
_computing_molecular_graphics 'Ortep-3 for Windows (Farrugia, 1997)'
_computing_publication_material
;
           WinGX publication routines (Farrugia, 1999),
           CRYSCAL (T. Roisnel, local program)
;
_computing_structure_refinement 'SHELXL-97 (Sheldrick, 1997)'
_computing_structure_solution 'SIR97 (Altomare et al., 1999)'
_diffrn_ambient_temperature 100(2)
_diffrn_detector 'CCD plate'
_diffrn_measured_fraction_theta_full 0.991
_diffrn_measured_fraction_theta_max 0.991
_diffrn_measurement_device_type 'APEXII, Bruker-AXS'
_diffrn_measurement_method 'CCD rotation images, thin slices'
_diffrn_radiation_monochromator graphite
_diffrn_radiation_probe x-ray
_diffrn_radiation_type MoK\a
_diffrn_radiation_wavelength 0.71073
_diffrn_reflns_av_R_equivalents 0.1004
_diffrn_reflns_av_unetI/netI 0.0878
_diffrn_reflns_limit_h_max 20
_diffrn_reflns_limit_h_min -20
_diffrn_reflns_limit_k_max 25
_diffrn_reflns_limit_k_min -19
_diffrn_reflns_limit_l_max 35
_diffrn_reflns_limit_l_min -35
_diffrn_reflns_number 60910
_diffrn_reflns_theta_full 27.44
_diffrn_reflns_theta_max 27.44
_diffrn_reflns_theta_min 2.93
_exptl_absorpt_coefficient_mu 0.469
_exptl_absorpt_correction_T_max 0.963
_exptl_absorpt_correction_T_min 0.444
_exptl_absorpt_correction_type multi-scan
_exptl_absorpt_process_details
;
  [Sheldrick, G.M. (2002). SADABS Bruker AXS Inc., Madison, Wisconsin, USA]
;
_exptl_crystal_colour colourless
_exptl_crystal_density_diffrn 1.268
_exptl_crystal_density_method 'not measured'
_exptl_crystal_description stick
_exptl_crystal_F_000 3536
_exptl_crystal_size_max 0.57
_exptl_crystal_size_mid 0.1
_exptl_crystal_size_min 0.08
_refine_diff_density_max 1.143
_refine_diff_density_min -1.31
_refine_diff_density_rms 0.111
_refine_ls_abs_structure_details 'Flack H D (1983), Acta Cryst. A39, 876-881'
_refine_ls_abs_structure_Flack 0.00(8)
_refine_ls_extinction_method none
_refine_ls_goodness_of_fit_ref 1.363
_refine_ls_hydrogen_treatment constr
_refine_ls_matrix_type full
_refine_ls_number_parameters 394
_refine_ls_number_reflns 9822
_refine_ls_number_restraints 7
_refine_ls_restrained_S_all 1.363
_refine_ls_R_factor_all 0.1399
_refine_ls_R_factor_gt 0.1289
_refine_ls_shift/su_max 0.006
_refine_ls_shift/su_mean 0.001
_refine_ls_structure_factor_coef Fsqd
_refine_ls_weighting_details 'calc w=1/[\s^2^(Fo^2^)+(0.0221P)^2^+81.5935P] where P=(Fo^2^+2Fc^2^)/3'
_refine_ls_weighting_scheme calc
_refine_ls_wR_factor_gt 0.1998
_refine_ls_wR_factor_ref 0.2036
_reflns_number_gt 8955
_reflns_number_total 9822
_reflns_threshold_expression >2sigma(I)
_cod_data_source_file om300076j_si_001.cif
_cod_data_source_block 7
_cod_database_code 4078080

loop_
_symmetry_equiv_pos_as_xyz
'x, y, z'
'x, -y, -z'
'x+1/2, -y, z'
'x+1/2, y, -z'
'x+1/2, y+1/2, z+1/2'
'x+1/2, -y+1/2, -z+1/2'
'x+1, -y+1/2, z+1/2'
'x+1, y+1/2, -z+1/2'

loop_
_atom_site_label
_atom_site_type_symbol
_atom_site_fract_x
_atom_site_fract_y
_atom_site_fract_z
_atom_site_U_iso_or_equiv
_atom_site_adp_type
_atom_site_occupancy
_atom_site_symmetry_multiplicity
_atom_site_calc_flag
_atom_site_refinement_flags
Zr1 Zr 0.90385(6) 0.77247(4) 0.95449(3) 0.0353(2) Uani 1 1 d .
Cl1 Cl 0.90202(19) 0.67591(13) 1.00942(8) 0.0504(6) Uani 1 1 d .
Cl2 Cl 0.8398(2) 0.85479(18) 1.00957(10) 0.0699(9) Uani 1 1 d .
Cl3 Cl 0.77389(14) 0.75642(11) 0.91293(9) 0.0399(6) Uani 1 1 d .
O1 O 0.9413(4) 0.8375(3) 0.9052(2) 0.0383(11) Uani 1 1 d .
C2 C 0.9418(4) 0.8390(4) 0.8564(3) 0.0232(7) Uani 1 1 d D
C3 C 0.9115(4) 0.8956(4) 0.8287(3) 0.0232(7) Uani 1 1 d D
C4 C 0.8795(4) 0.9598(5) 0.8550(4) 0.034(2) Uani 1 1 d .
C5 C 0.8558(6) 1.0155(4) 0.8184(4) 0.037(2) Uani 1 1 d .
H5A H 0.8135 0.9984 0.796 0.056 Uiso 1 1 calc R
H5B H 0.9049 1.029 0.7998 0.056 Uiso 1 1 calc R
H5C H 0.834 1.0547 0.8361 0.056 Uiso 1 1 calc R
C6 C 0.9456(5) 0.9886(5) 0.8898(3) 0.033(2) Uani 1 1 d .
H6A H 0.9608 0.9542 0.9139 0.049 Uiso 1 1 calc R
H6B H 0.9232 1.0283 0.9067 0.049 Uiso 1 1 calc R
H6C H 0.9946 1.0017 0.8711 0.049 Uiso 1 1 calc R
C7 C 0.8003(6) 0.9426(5) 0.8846(4) 0.046(3) Uani 1 1 d .
H7A H 0.7577 0.9252 0.8625 0.069 Uiso 1 1 calc R
H7B H 0.7799 0.9833 0.9008 0.069 Uiso 1 1 calc R
H7C H 0.8134 0.9082 0.9091 0.069 Uiso 1 1 calc R
C8 C 0.9143(4) 0.8899(4) 0.7790(3) 0.0232(7) Uani 1 1 d D
H8 H 0.8957 0.9277 0.7607 0.028 Uiso 1 1 calc R
C9 C 0.9422(4) 0.8331(4) 0.7522(3) 0.0232(7) Uani 1 1 d D
C10 C 0.9455(5) 0.8330(5) 0.6971(3) 0.030(2) Uani 1 1 d .
C11 C 0.9632(7) 0.7623(5) 0.6765(3) 0.048(3) Uani 1 1 d .
H11A H 0.965 0.7644 0.6408 0.072 Uiso 1 1 calc R
H11B H 0.9194 0.7312 0.6868 0.072 Uiso 1 1 calc R
H11C H 1.0166 0.7463 0.6889 0.072 Uiso 1 1 calc R
C12 C 1.0158(5) 0.8821(6) 0.6797(3) 0.046(3) Uani 1 1 d .
H12A H 1.0181 0.8824 0.644 0.068 Uiso 1 1 calc R
H12B H 1.069 0.8668 0.6928 0.068 Uiso 1 1 calc R
H12C H 1.0042 0.9278 0.6916 0.068 Uiso 1 1 calc R
C13 C 0.8626(5) 0.8555(5) 0.6747(3) 0.033(2) Uani 1 1 d .
H13A H 0.867 0.8552 0.639 0.049 Uiso 1 1 calc R
H13B H 0.8494 0.9012 0.6858 0.049 Uiso 1 1 calc R
H13C H 0.8187 0.8244 0.6849 0.049 Uiso 1 1 calc R
C14 C 0.9711(4) 0.7806(4) 0.7799(3) 0.0232(7) Uani 1 1 d D
H14 H 0.9906 0.7411 0.764 0.028 Uiso 1 1 calc R
C15 C 0.9727(4) 0.7834(4) 0.8309(3) 0.0232(7) Uani 1 1 d D
C16 C 1.0065(4) 0.7234(4) 0.8576(3) 0.0227(17) Uani 1 1 d .
N17 N 1.0685(4) 0.6887(3) 0.8374(2) 0.0219(15) Uani 1 1 d .
H17 H 1.0751 0.6475 0.8488 0.026 Uiso 1 1 calc R
C18 C 1.1270(5) 0.7081(4) 0.7995(3) 0.0276(8) Uani 1 1 d D
C19 C 1.1707(4) 0.7694(4) 0.8024(3) 0.0276(8) Uani 1 1 d D
C20 C 1.1660(5) 0.8173(4) 0.8453(3) 0.0265(19) Uani 1 1 d .
H20 H 1.1229 0.8 0.8683 0.032 Uiso 1 1 calc R
C21 C 1.2486(5) 0.8195(5) 0.8726(3) 0.037(2) Uani 1 1 d .
H21A H 1.2442 0.8506 0.9003 0.056 Uiso 1 1 calc R
H21B H 1.2922 0.835 0.8505 0.056 Uiso 1 1 calc R
H21C H 1.2622 0.7742 0.8846 0.056 Uiso 1 1 calc R
C22 C 1.1403(6) 0.8886(5) 0.8291(3) 0.036(2) Uani 1 1 d .
H22A H 1.0871 0.8863 0.8121 0.054 Uiso 1 1 calc R
H22B H 1.1824 0.907 0.807 0.054 Uiso 1 1 calc R
H22C H 1.1352 0.9178 0.8577 0.054 Uiso 1 1 calc R
C23 C 1.2247(4) 0.7844(4) 0.7644(3) 0.0276(8) Uani 1 1 d D
H23 H 1.2548 0.8255 0.7654 0.033 Uiso 1 1 calc R
C24 C 1.2358(5) 0.7418(4) 0.7257(3) 0.0276(8) Uani 1 1 d D
H24 H 1.2715 0.7542 0.6997 0.033 Uiso 1 1 calc R
C25 C 1.1947(5) 0.6808(4) 0.7246(3) 0.0276(8) Uani 1 1 d D
H25 H 1.2044 0.6508 0.6981 0.033 Uiso 1 1 calc R
C26 C 1.1401(5) 0.6622(4) 0.7607(3) 0.0276(8) Uani 1 1 d D
C27 C 1.0998(5) 0.5923(4) 0.7617(3) 0.0272(19) Uani 1 1 d .
H27 H 1.045 0.5971 0.7782 0.033 Uiso 1 1 calc R
C28 C 1.0838(5) 0.5639(5) 0.7110(4) 0.045(3) Uani 1 1 d .
H28A H 1.0581 0.5193 0.7138 0.067 Uiso 1 1 calc R
H28B H 1.1363 0.5599 0.6933 0.067 Uiso 1 1 calc R
H28C H 1.0467 0.5942 0.6931 0.067 Uiso 1 1 calc R
C29 C 1.1514(6) 0.5430(5) 0.7921(4) 0.043(3) Uani 1 1 d .
H29A H 1.1244 0.4987 0.7924 0.065 Uiso 1 1 calc R
H29B H 1.1561 0.56 0.8256 0.065 Uiso 1 1 calc R
H29C H 1.2067 0.5388 0.7778 0.065 Uiso 1 1 calc R
N31 N 0.9709(4) 0.7005(3) 0.8982(2) 0.0244(15) Uani 1 1 d .
C32 C 0.9867(5) 0.6293(4) 0.9103(3) 0.0215(17) Uani 1 1 d .
C33 C 1.0592(5) 0.6094(5) 0.9333(3) 0.034(2) Uani 1 1 d .
C34 C 1.1279(6) 0.6578(5) 0.9497(4) 0.046(3) Uani 1 1 d .
H34 H 1.1109 0.7048 0.9408 0.055 Uiso 1 1 calc R
C35 C 1.1366(6) 0.6542(5) 1.0048(4) 0.051(3) Uani 1 1 d .
H35A H 1.0827 0.6626 1.0201 0.076 Uiso 1 1 calc R
H35B H 1.1762 0.6884 1.0158 0.076 Uiso 1 1 calc R
H35C H 1.1563 0.6093 1.0142 0.076 Uiso 1 1 calc R
C36 C 1.2106(6) 0.6431(6) 0.9255(4) 0.055(3) Uani 1 1 d .
H36A H 1.2519 0.6757 0.9369 0.083 Uiso 1 1 calc R
H36B H 1.2047 0.6469 0.89 0.083 Uiso 1 1 calc R
H36C H 1.2284 0.5973 0.9339 0.083 Uiso 1 1 calc R
C37 C 1.0707(6) 0.5409(5) 0.9425(3) 0.043(3) Uani 1 1 d .
H37 H 1.1204 0.5266 0.9578 0.052 Uiso 1 1 calc R
C38 C 1.0120(6) 0.4932(5) 0.9302(3) 0.037(2) Uani 1 1 d .
H38 H 1.0201 0.4469 0.9378 0.044 Uiso 1 1 calc R
C39 C 0.9414(6) 0.5146(5) 0.9064(3) 0.035(2) Uani 1 1 d .
H39 H 0.9011 0.4819 0.8975 0.042 Uiso 1 1 calc R
C40 C 0.9266(4) 0.5830(4) 0.8947(3) 0.0269(19) Uani 1 1 d .
C41 C 0.8496(5) 0.6028(4) 0.8659(3) 0.0281(19) Uani 1 1 d .
H41 H 0.8458 0.6532 0.8663 0.034 Uiso 1 1 calc R
C42 C 0.8553(5) 0.5809(5) 0.8130(3) 0.036(2) Uani 1 1 d .
H42A H 0.8052 0.595 0.7956 0.054 Uiso 1 1 calc R
H42B H 0.8605 0.5316 0.8114 0.054 Uiso 1 1 calc R
H42C H 0.9038 0.6018 0.7978 0.054 Uiso 1 1 calc R
C43 C 0.7717(6) 0.5752(6) 0.8899(4) 0.054(3) Uani 1 1 d .
H43A H 0.7232 0.5882 0.8706 0.082 Uiso 1 1 calc R
H43B H 0.7666 0.5937 0.9229 0.082 Uiso 1 1 calc R
H43C H 0.775 0.5259 0.8916 0.082 Uiso 1 1 calc R
O51 O 1.0223(4) 0.8045(3) 0.9939(2) 0.0383(11) Uani 1 1 d .
C52 C 1.0887(7) 0.8480(6) 0.9757(4) 0.056(3) Uani 1 1 d .
H52A H 1.1396 0.8215 0.9698 0.067 Uiso 1 1 calc R
H52B H 1.072 0.8703 0.9449 0.067 Uiso 1 1 calc R
C53 C 1.1020(8) 0.8975(6) 1.0139(4) 0.066(3) Uani 1 1 d .
H53A H 1.063 0.9357 1.0103 0.079 Uiso 1 1 calc R
H53B H 1.1592 0.9152 1.0126 0.079 Uiso 1 1 calc R
C54 C 1.0873(7) 0.8613(6) 1.0610(4) 0.054(3) Uani 1 1 d .
H54A H 1.1395 0.8427 1.0742 0.065 Uiso 1 1 calc R
H54B H 1.0623 0.8918 1.0855 0.065 Uiso 1 1 calc R
C55 C 1.0290(8) 0.8062(7) 1.0476(4) 0.066(4) Uani 1 1 d .
H55A H 1.0499 0.7624 1.0598 0.079 Uiso 1 1 calc R
H55B H 0.974 0.8146 1.0622 0.079 Uiso 1 1 calc R

loop_
_atom_site_aniso_label
_atom_site_aniso_U_11
_atom_site_aniso_U_22
_atom_site_aniso_U_33
_atom_site_aniso_U_23
_atom_site_aniso_U_13
_atom_site_aniso_U_12
Zr1 0.0361(4) 0.0463(5) 0.0234(4) 0.0060(4) 0.0156(4) -0.0174(5)
Cl1 0.0458(13) 0.0683(16) 0.0370(12) 0.0189(11) 0.0167(14) -0.0110(15)
Cl2 0.085(2) 0.087(2) 0.0377(15) -0.0118(16) 0.0355(15) -0.0044(19)
Cl3 0.0301(11) 0.0316(12) 0.0582(16) 0.0091(11) 0.0059(11) -0.0092(9)
O1 0.047(3) 0.051(3) 0.017(2) 0.007(2) 0.0035(19) -0.018(2)
C2 0.0085(13) 0.0298(16) 0.0312(18) 0.0070(14) 0.0052(13) -0.0065(12)
C3 0.0085(13) 0.0298(16) 0.0312(18) 0.0070(14) 0.0052(13) -0.0065(12)
C4 0.010(4) 0.046(5) 0.045(5) -0.004(4) 0.015(3) 0.000(3)
C5 0.039(5) 0.027(5) 0.046(6) -0.003(4) 0.004(5) 0.008(4)
C6 0.030(5) 0.037(5) 0.032(5) 0.001(4) 0.004(4) -0.005(4)
C7 0.049(6) 0.035(5) 0.054(7) -0.013(5) 0.015(5) 0.002(4)
C8 0.0085(13) 0.0298(16) 0.0312(18) 0.0070(14) 0.0052(13) -0.0065(12)
C9 0.0085(13) 0.0298(16) 0.0312(18) 0.0070(14) 0.0052(13) -0.0065(12)
C10 0.023(4) 0.044(5) 0.023(4) 0.002(4) 0.009(4) 0.012(4)
C11 0.060(7) 0.067(7) 0.017(4) 0.001(5) -0.005(4) 0.027(6)
C12 0.015(4) 0.092(8) 0.030(5) 0.030(5) 0.007(4) -0.012(5)
C13 0.031(5) 0.048(6) 0.019(4) 0.007(4) -0.007(4) 0.001(4)
C14 0.0085(13) 0.0298(16) 0.0312(18) 0.0070(14) 0.0052(13) -0.0065(12)
C15 0.0085(13) 0.0298(16) 0.0312(18) 0.0070(14) 0.0052(13) -0.0065(12)
C16 0.017(4) 0.027(4) 0.024(4) 0.002(3) -0.003(3) -0.016(3)
N17 0.009(3) 0.027(4) 0.029(4) 0.013(3) 0.000(3) 0.002(3)
C18 0.0138(15) 0.038(2) 0.0313(19) 0.0163(15) 0.0005(14) -0.0012(14)
C19 0.0138(15) 0.038(2) 0.0313(19) 0.0163(15) 0.0005(14) -0.0012(14)
C20 0.011(4) 0.042(5) 0.027(4) 0.009(4) -0.005(3) -0.001(3)
C21 0.038(5) 0.037(5) 0.036(5) 0.006(4) -0.001(4) -0.005(4)
C22 0.028(5) 0.042(5) 0.039(5) 0.004(4) -0.003(4) -0.011(4)
C23 0.0138(15) 0.038(2) 0.0313(19) 0.0163(15) 0.0005(14) -0.0012(14)
C24 0.0138(15) 0.038(2) 0.0313(19) 0.0163(15) 0.0005(14) -0.0012(14)
C25 0.0138(15) 0.038(2) 0.0313(19) 0.0163(15) 0.0005(14) -0.0012(14)
C26 0.0138(15) 0.038(2) 0.0313(19) 0.0163(15) 0.0005(14) -0.0012(14)
C27 0.015(4) 0.031(5) 0.036(5) 0.006(4) 0.008(3) 0.003(3)
C28 0.020(5) 0.039(6) 0.074(8) 0.004(5) -0.011(5) -0.012(4)
C29 0.033(5) 0.037(6) 0.061(7) 0.017(5) -0.005(5) -0.011(4)
N31 0.020(3) 0.029(4) 0.024(4) 0.001(3) 0.000(3) -0.009(3)
C32 0.016(4) 0.032(4) 0.016(4) 0.008(3) -0.001(3) -0.004(3)
C33 0.033(5) 0.051(6) 0.020(4) 0.008(4) -0.004(4) -0.014(4)
C34 0.050(6) 0.046(6) 0.042(6) 0.029(5) -0.024(5) -0.021(5)
C35 0.047(7) 0.053(6) 0.053(7) 0.012(6) -0.031(6) -0.022(5)
C36 0.028(5) 0.080(8) 0.058(7) 0.042(6) -0.014(5) -0.019(5)
C37 0.050(6) 0.055(6) 0.025(5) 0.021(5) -0.009(4) -0.001(5)
C38 0.062(7) 0.024(5) 0.024(5) 0.012(4) -0.016(4) -0.010(4)
C39 0.046(5) 0.041(5) 0.018(4) 0.004(4) 0.003(4) -0.021(4)
C40 0.018(5) 0.037(5) 0.025(4) -0.001(4) 0.004(3) -0.004(3)
C41 0.010(4) 0.023(4) 0.051(6) -0.005(4) -0.002(4) -0.003(3)
C42 0.024(5) 0.046(6) 0.038(5) -0.005(4) 0.000(4) 0.012(4)
C43 0.033(6) 0.074(8) 0.056(7) -0.009(6) 0.011(5) -0.007(6)
O51 0.047(3) 0.051(3) 0.017(2) 0.007(2) 0.0035(19) -0.018(2)
C52 0.049(6) 0.084(9) 0.034(6) 0.000(6) -0.001(5) -0.023(6)
C53 0.068(8) 0.059(8) 0.070(9) -0.013(7) -0.002(7) -0.005(6)
C54 0.069(7) 0.053(7) 0.039(6) -0.034(5) -0.015(5) 0.018(6)
C55 0.077(8) 0.100(10) 0.021(5) -0.002(6) -0.004(6) -0.015(7)

loop_
_atom_type_symbol
_atom_type_description
_atom_type_scat_dispersion_real
_atom_type_scat_dispersion_imag
_atom_type_scat_source
C C 0.0033 0.0016 'International Tables Vol C Tables 4.2.6.8 and 6.1.1.4'
H H 0 0 'International Tables Vol C Tables 4.2.6.8 and 6.1.1.4'
N N 0.0061 0.0033 'International Tables Vol C Tables 4.2.6.8 and 6.1.1.4'
O O 0.0106 0.006 'International Tables Vol C Tables 4.2.6.8 and 6.1.1.4'
Cl Cl 0.1484 0.1585 'International Tables Vol C Tables 4.2.6.8 and 6.1.1.4'
Zr Zr -2.9673 0.5597 'International Tables Vol C Tables 4.2.6.8 and 6.1.1.4'

loop_
_geom_angle_atom_site_label_1
_geom_angle_atom_site_label_2
_geom_angle_atom_site_label_3
_geom_angle
O1 Zr1 O51 83.4(2)
O1 Zr1 N31 78.8(3)
O51 Zr1 N31 95.3(2)
O1 Zr1 Cl3 91.76(19)
O51 Zr1 Cl3 171.44(18)
N31 Zr1 Cl3 90.67(17)
O1 Zr1 Cl1 161.0(2)
O51 Zr1 Cl1 86.32(17)
N31 Zr1 Cl1 86.29(18)
Cl3 Zr1 Cl1 100.25(9)
O1 Zr1 Cl2 96.7(2)
O51 Zr1 Cl2 83.02(19)
N31 Zr1 Cl2 175.38(18)
Cl3 Zr1 Cl2 90.60(11)
Cl1 Zr1 Cl2 97.85(10)
C2 O1 Zr1 134.7(5)
O1 C2 C15 119.0(7)
O1 C2 C3 122.7(7)
C15 C2 C3 118.2(7)
C8 C3 C2 116.7(7)
C8 C3 C4 122.8(7)
C2 C3 C4 120.5(7)
C5 C4 C6 108.1(8)
C5 C4 C3 111.5(7)
C6 C4 C3 111.1(7)
C5 C4 C7 107.1(7)
C6 C4 C7 109.3(8)
C3 C4 C7 109.7(7)
C4 C5 H5A 109.5
C4 C5 H5B 109.5
H5A C5 H5B 109.5
C4 C5 H5C 109.5
H5A C5 H5C 109.5
H5B C5 H5C 109.5
C4 C6 H6A 109.5
C4 C6 H6B 109.5
H6A C6 H6B 109.5
C4 C6 H6C 109.5
H6A C6 H6C 109.5
H6B C6 H6C 109.5
C4 C7 H7A 109.5
C4 C7 H7B 109.5
H7A C7 H7B 109.5
C4 C7 H7C 109.5
H7A C7 H7C 109.5
H7B C7 H7C 109.5
C3 C8 C9 126.3(7)
C3 C8 H8 116.9
C9 C8 H8 116.9
C14 C9 C8 115.1(7)
C14 C9 C10 122.8(8)
C8 C9 C10 122.0(7)
C9 C10 C11 112.0(7)
C9 C10 C13 111.6(6)
C11 C10 C13 106.3(8)
C9 C10 C12 109.0(7)
C11 C10 C12 108.6(8)
C13 C10 C12 109.2(7)
C10 C11 H11A 109.5
C10 C11 H11B 109.5
H11A C11 H11B 109.5
C10 C11 H11C 109.5
H11A C11 H11C 109.5
H11B C11 H11C 109.5
C10 C12 H12A 109.5
C10 C12 H12B 109.5
H12A C12 H12B 109.5
C10 C12 H12C 109.5
H12A C12 H12C 109.5
H12B C12 H12C 109.5
C10 C13 H13A 109.5
C10 C13 H13B 109.5
H13A C13 H13B 109.5
C10 C13 H13C 109.5
H13A C13 H13C 109.5
H13B C13 H13C 109.5
C9 C14 C15 122.1(8)
C9 C14 H14 119
C15 C14 H14 119
C2 C15 C14 121.6(7)
C2 C15 C16 120.8(7)
C14 C15 C16 117.6(7)
N31 C16 N17 119.7(7)
N31 C16 C15 121.3(7)
N17 C16 C15 118.6(7)
C16 N17 C18 130.3(7)
C16 N17 H17 114.8
C18 N17 H17 114.8
C19 C18 C26 121.5(7)
C19 C18 N17 120.9(8)
C26 C18 N17 117.6(7)
C23 C19 C18 117.1(8)
C23 C19 C20 118.6(7)
C18 C19 C20 124.1(7)
C19 C20 C21 110.7(7)
C19 C20 C22 111.4(7)
C21 C20 C22 110.6(7)
C19 C20 H20 108
C21 C20 H20 108
C22 C20 H20 108
C20 C21 H21A 109.5
C20 C21 H21B 109.5
H21A C21 H21B 109.5
C20 C21 H21C 109.5
H21A C21 H21C 109.5
H21B C21 H21C 109.5
C20 C22 H22A 109.5
C20 C22 H22B 109.5
H22A C22 H22B 109.5
C20 C22 H22C 109.5
H22A C22 H22C 109.5
H22B C22 H22C 109.5
C24 C23 C19 122.2(8)
C24 C23 H23 118.9
C19 C23 H23 118.9
C23 C24 C25 119.6(8)
C23 C24 H24 120.2
C25 C24 H24 120.2
C26 C25 C24 121.8(9)
C26 C25 H25 119.1
C24 C25 H25 119.1
C25 C26 C18 117.7(8)
C25 C26 C27 121.9(8)
C18 C26 C27 120.3(7)
C28 C27 C26 113.0(7)
C28 C27 C29 110.8(8)
C26 C27 C29 110.8(7)
C28 C27 H27 107.3
C26 C27 H27 107.3
C29 C27 H27 107.3
C27 C28 H28A 109.5
C27 C28 H28B 109.5
H28A C28 H28B 109.5
C27 C28 H28C 109.5
H28A C28 H28C 109.5
H28B C28 H28C 109.5
C27 C29 H29A 109.5
C27 C29 H29B 109.5
H29A C29 H29B 109.5
C27 C29 H29C 109.5
H29A C29 H29C 109.5
H29B C29 H29C 109.5
C16 N31 C32 116.1(7)
C16 N31 Zr1 122.5(5)
C32 N31 Zr1 120.7(5)
C33 C32 C40 122.6(8)
C33 C32 N31 121.4(7)
C40 C32 N31 116.0(7)
C32 C33 C37 118.1(8)
C32 C33 C34 124.5(8)
C37 C33 C34 117.4(8)
C35 C34 C36 110.1(8)
C35 C34 C33 109.2(7)
C36 C34 C33 112.8(9)
C35 C34 H34 108.2
C36 C34 H34 108.2
C33 C34 H34 108.2
C34 C35 H35A 109.5
C34 C35 H35B 109.5
H35A C35 H35B 109.5
C34 C35 H35C 109.5
H35A C35 H35C 109.5
H35B C35 H35C 109.5
C34 C36 H36A 109.5
C34 C36 H36B 109.5
H36A C36 H36B 109.5
C34 C36 H36C 109.5
H36A C36 H36C 109.5
H36B C36 H36C 109.5
C38 C37 C33 122.0(9)
C38 C37 H37 119
C33 C37 H37 119
C39 C38 C37 118.3(8)
C39 C38 H38 120.9
C37 C38 H38 120.9
C38 C39 C40 122.8(8)
C38 C39 H39 118.6
C40 C39 H39 118.6
C32 C40 C39 116.1(7)
C32 C40 C41 123.7(7)
C39 C40 C41 120.2(7)
C42 C41 C43 111.1(8)
C42 C41 C40 111.8(7)
C43 C41 C40 111.1(8)
C42 C41 H41 107.6
C43 C41 H41 107.6
C40 C41 H41 107.6
C41 C42 H42A 109.5
C41 C42 H42B 109.5
H42A C42 H42B 109.5
C41 C42 H42C 109.5
H42A C42 H42C 109.5
H42B C42 H42C 109.5
C41 C43 H43A 109.5
C41 C43 H43B 109.5
H43A C43 H43B 109.5
C41 C43 H43C 109.5
H43A C43 H43C 109.5
H43B C43 H43C 109.5
C52 O51 C55 105.8(8)
C52 O51 Zr1 128.0(6)
C55 O51 Zr1 122.6(6)
C53 C52 O51 105.1(9)
C53 C52 H52A 110.7
O51 C52 H52A 110.7
C53 C52 H52B 110.7
O51 C52 H52B 110.7
H52A C52 H52B 108.8
C52 C53 C54 105.9(10)
C52 C53 H53A 110.6
C54 C53 H53A 110.6
C52 C53 H53B 110.6
C54 C53 H53B 110.6
H53A C53 H53B 108.7
C55 C54 C53 103.9(9)
C55 C54 H54A 111
C53 C54 H54A 111
C55 C54 H54B 111
C53 C54 H54B 111
H54A C54 H54B 109
O51 C55 C54 108.0(9)
O51 C55 H55A 110.1
C54 C55 H55A 110.1
O51 C55 H55B 110.1
C54 C55 H55B 110.1
H55A C55 H55B 108.4

loop_
_geom_bond_atom_site_label_1
_geom_bond_atom_site_label_2
_geom_bond_distance
Zr1 O1 1.962(6)
Zr1 O51 2.289(6)
Zr1 N31 2.364(7)
Zr1 Cl3 2.411(3)
Zr1 Cl1 2.434(2)
Zr1 Cl2 2.452(3)
O1 C2 1.339(10)
C2 C15 1.395(11)
C2 C3 1.440(11)
C3 C8 1.369(10)
C3 C4 1.551(11)
C4 C5 1.541(13)
C4 C6 1.542(12)
C4 C7 1.553(12)
C5 H5A 0.98
C5 H5B 0.98
C5 H5C 0.98
C6 H6A 0.98
C6 H6B 0.98
C6 H6C 0.98
C7 H7A 0.98
C7 H7B 0.98
C7 H7C 0.98
C8 C9 1.419(11)
C8 H8 0.95
C9 C14 1.368(11)
C9 C10 1.511(11)
C10 C11 1.535(13)
C10 C13 1.540(11)
C10 C12 1.570(12)
C11 H11A 0.98
C11 H11B 0.98
C11 H11C 0.98
C12 H12A 0.98
C12 H12B 0.98
C12 H12C 0.98
C13 H13A 0.98
C13 H13B 0.98
C13 H13C 0.98
C14 C15 1.400(11)
C14 H14 0.95
C15 C16 1.500(11)
C16 N31 1.332(10)
C16 N17 1.336(10)
N17 C18 1.455(10)
N17 H17 0.88
C18 C19 1.408(11)
C18 C26 1.416(12)
C19 C23 1.391(10)
C19 C20 1.512(12)
C20 C21 1.532(11)
C20 C22 1.537(12)
C20 H20 1
C21 H21A 0.98
C21 H21B 0.98
C21 H21C 0.98
C22 H22A 0.98
C22 H22B 0.98
C22 H22C 0.98
C23 C24 1.368(12)
C23 H23 0.95
C24 C25 1.380(11)
C24 H24 0.95
C25 C26 1.378(11)
C25 H25 0.95
C26 C27 1.530(11)
C27 C28 1.523(13)
C27 C29 1.530(12)
C27 H27 1
C28 H28A 0.98
C28 H28B 0.98
C28 H28C 0.98
C29 H29A 0.98
C29 H29B 0.98
C29 H29C 0.98
N31 C32 1.471(10)
C32 C33 1.389(11)
C32 C40 1.402(11)
C33 C37 1.392(13)
C33 C34 1.535(12)
C34 C35 1.520(14)
C34 C36 1.521(15)
C34 H34 1
C35 H35A 0.98
C35 H35B 0.98
C35 H35C 0.98
C36 H36A 0.98
C36 H36B 0.98
C36 H36C 0.98
C37 C38 1.381(13)
C37 H37 0.95
C38 C39 1.380(13)
C38 H38 0.95
C39 C40 1.415(12)
C39 H39 0.95
C40 C41 1.524(11)
C41 C42 1.517(12)
C41 C43 1.524(12)
C41 H41 1
C42 H42A 0.98
C42 H42B 0.98
C42 H42C 0.98
C43 H43A 0.98
C43 H43B 0.98
C43 H43C 0.98
O51 C52 1.464(12)
O51 C55 1.475(11)
C52 C53 1.451(15)
C52 H52A 0.99
C52 H52B 0.99
C53 C54 1.495(16)
C53 H53A 0.99
C53 H53B 0.99
C54 C55 1.488(16)
C54 H54A 0.99
C54 H54B 0.99
C55 H55A 0.99
C55 H55B 0.99

loop_
_geom_torsion_atom_site_label_1
_geom_torsion_atom_site_label_2
_geom_torsion_atom_site_label_3
_geom_torsion_atom_site_label_4
_geom_torsion
O51 Zr1 O1 C2 140.3(8)
N31 Zr1 O1 C2 43.6(8)
Cl3 Zr1 O1 C2 -46.8(8)
Cl1 Zr1 O1 C2 82.6(10)
Cl2 Zr1 O1 C2 -137.6(8)
Zr1 O1 C2 C15 -49.4(10)
Zr1 O1 C2 C3 130.6(7)
O1 C2 C3 C8 -178.9(7)
C15 C2 C3 C8 1.1(9)
O1 C2 C3 C4 2.3(10)
C15 C2 C3 C4 -177.7(7)
C8 C3 C4 C5 -2.5(10)
C2 C3 C4 C5 176.1(6)
C8 C3 C4 C6 -123.2(8)
C2 C3 C4 C6 55.5(9)
C8 C3 C4 C7 115.9(8)
C2 C3 C4 C7 -65.4(9)
C2 C3 C8 C9 1.6(10)
C4 C3 C8 C9 -179.7(7)
C3 C8 C9 C14 -2.1(10)
C3 C8 C9 C10 -177.9(7)
C14 C9 C10 C11 14.5(11)
C8 C9 C10 C11 -170.1(7)
C14 C9 C10 C13 133.5(8)
C8 C9 C10 C13 -51.0(10)
C14 C9 C10 C12 -105.7(9)
C8 C9 C10 C12 69.8(9)
C8 C9 C14 C15 -0.1(10)
C10 C9 C14 C15 175.7(7)
O1 C2 C15 C14 176.9(6)
C3 C2 C15 C14 -3.1(10)
O1 C2 C15 C16 -1.1(10)
C3 C2 C15 C16 178.9(6)
C9 C14 C15 C2 2.6(11)
C9 C14 C15 C16 -179.3(6)
C2 C15 C16 N31 39.0(10)
C14 C15 C16 N31 -139.1(7)
C2 C15 C16 N17 -147.6(7)
C14 C15 C16 N17 34.4(10)
N31 C16 N17 C18 -167.1(7)
C15 C16 N17 C18 19.3(12)
C16 N17 C18 C19 49.8(11)
C16 N17 C18 C26 -132.3(8)
C26 C18 C19 C23 2.8(9)
N17 C18 C19 C23 -179.4(7)
C26 C18 C19 C20 -173.7(7)
N17 C18 C19 C20 4.2(10)
C23 C19 C20 C21 -64.3(9)
C18 C19 C20 C21 112.1(8)
C23 C19 C20 C22 59.2(8)
C18 C19 C20 C22 -124.4(7)
C18 C19 C23 C24 -0.2(10)
C20 C19 C23 C24 176.4(7)
C19 C23 C24 C25 -2.4(11)
C23 C24 C25 C26 2.4(12)
C24 C25 C26 C18 0.1(11)
C24 C25 C26 C27 -175.0(7)
C19 C18 C26 C25 -2.7(11)
N17 C18 C26 C25 179.3(6)
C19 C18 C26 C27 172.4(7)
N17 C18 C26 C27 -5.5(10)
C25 C26 C27 C28 -33.2(10)
C18 C26 C27 C28 151.9(7)
C25 C26 C27 C29 91.8(9)
C18 C26 C27 C29 -83.1(9)
N17 C16 N31 C32 -16.6(10)
C15 C16 N31 C32 156.8(7)
N17 C16 N31 Zr1 154.1(5)
C15 C16 N31 Zr1 -32.5(9)
O1 Zr1 N31 C16 -0.3(6)
O51 Zr1 N31 C16 -82.4(6)
Cl3 Zr1 N31 C16 91.4(6)
Cl1 Zr1 N31 C16 -168.4(6)
O1 Zr1 N31 C32 170.0(6)
O51 Zr1 N31 C32 87.8(5)
Cl3 Zr1 N31 C32 -98.3(5)
Cl1 Zr1 N31 C32 1.9(5)
C16 N31 C32 C33 81.2(10)
Zr1 N31 C32 C33 -89.7(8)
C16 N31 C32 C40 -95.3(8)
Zr1 N31 C32 C40 93.8(7)
C40 C32 C33 C37 -2.3(13)
N31 C32 C33 C37 -178.5(8)
C40 C32 C33 C34 178.2(8)
N31 C32 C33 C34 1.9(13)
C32 C33 C34 C35 117.3(10)
C37 C33 C34 C35 -62.2(12)
C32 C33 C34 C36 -119.9(10)
C37 C33 C34 C36 60.5(11)
C32 C33 C37 C38 -0.9(14)
C34 C33 C37 C38 178.7(9)
C33 C37 C38 C39 2.3(15)
C37 C38 C39 C40 -0.6(14)
C33 C32 C40 C39 3.8(12)
N31 C32 C40 C39 -179.7(7)
C33 C32 C40 C41 -175.1(8)
N31 C32 C40 C41 1.3(11)
C38 C39 C40 C32 -2.4(12)
C38 C39 C40 C41 176.6(8)
C32 C40 C41 C42 107.4(9)
C39 C40 C41 C42 -71.5(10)
C32 C40 C41 C43 -127.9(9)
C39 C40 C41 C43 53.2(11)
O1 Zr1 O51 C52 -7.4(8)
N31 Zr1 O51 C52 70.7(8)
Cl1 Zr1 O51 C52 156.6(8)
Cl2 Zr1 O51 C52 -105.0(8)
O1 Zr1 O51 C55 148.1(8)
N31 Zr1 O51 C55 -133.9(8)
Cl1 Zr1 O51 C55 -48.0(8)
Cl2 Zr1 O51 C55 50.4(8)
C55 O51 C52 C53 -28.4(12)
Zr1 O51 C52 C53 130.2(8)
O51 C52 C53 C54 34.5(13)
C52 C53 C54 C55 -26.7(13)
C52 O51 C55 C54 11.6(13)
Zr1 O51 C55 C54 -148.5(7)
C53 C54 C55 O51 9.0(13)
